data_4032832
loop_
_publ_author_name
'Hinkle, Robert J.'
'Bredenkamp, Sarah E.'
'Pike, Robert D.'
'Cheon, Seong Ik'

_publ_section_title
;
 Electrophilic Cyclization of Phenylalkynediols to Naphthyl(aryl)iodonium
 Triflates with Chelating Hydroxyls: Preparation and X-ray Analyses.
;
_journal_issue 22
_journal_name_full 'The Journal of organic chemistry'
_journal_page_first 11781
_journal_page_last 11786
_journal_paper_doi 10.1021/acs.joc.7b01619
_journal_volume 82
_journal_year 2017
_chemical_formula_moiety 'C21 H20 I O, F3 O3 S'
_chemical_formula_sum 'C21 H20 F3 I O4 S'
_chemical_formula_weight 552.33
_space_group_crystal_system triclinic
_space_group_IT_number 2
_space_group_name_Hall '-P 1'
_space_group_name_H-M_alt 'P -1'
_symmetry_space_group_name_Hall '-P 1'
_symmetry_space_group_name_H-M 'P -1'
_atom_sites_solution_hydrogens geom
_atom_sites_solution_primary dual
_audit_creation_method SHELXL-2014/5
_cell_angle_alpha 102.5410(10)
_cell_angle_beta 111.2550(10)
_cell_angle_gamma 108.0940(10)
_cell_formula_units_Z 2
_cell_length_a 9.9729(5)
_cell_length_b 10.6715(5)
_cell_length_c 12.2060(6)
_cell_measurement_reflns_used 9969
_cell_measurement_temperature 100(2)
_cell_measurement_theta_max 27.23
_cell_measurement_theta_min 2.29
_cell_volume 1068.12(9)
_computing_cell_refinement 'SAINTPLUS (Bruker AXS, 2004)'
_computing_data_collection 'APEX3 (Bruker AXS, 2015)'
_computing_data_reduction SAINTPLUS
_computing_molecular_graphics 'SHELXLE (Hubschle, 2011)'
_computing_publication_material 'Mercury 3.7 (CCDC, 2016)'
_computing_structure_refinement 'SHELXL-2014/5 (Sheldrick, 2014)'
_computing_structure_solution 'SHELXS97 (Sheldrick, 1997)'
_diffrn_ambient_temperature 100(2)
_diffrn_measured_fraction_theta_full 1.000
_diffrn_measured_fraction_theta_max 0.995
_diffrn_measurement_device_type 'Bruker SMART APEX II CCD'
_diffrn_measurement_method '\w and \y'
_diffrn_radiation_monochromator graphite
_diffrn_radiation_source 'fine-focus sealed tube'
_diffrn_radiation_type MoK\a
_diffrn_radiation_wavelength 0.71073
_diffrn_reflns_av_R_equivalents 0.0185
_diffrn_reflns_av_unetI/netI 0.0156
_diffrn_reflns_Laue_measured_fraction_full 1.000
_diffrn_reflns_Laue_measured_fraction_max 0.995
_diffrn_reflns_limit_h_max 12
_diffrn_reflns_limit_h_min -12
_diffrn_reflns_limit_k_max 13
_diffrn_reflns_limit_k_min -13
_diffrn_reflns_limit_l_max 15
_diffrn_reflns_limit_l_min -15
_diffrn_reflns_number 17968
_diffrn_reflns_point_group_measured_fraction_full 1.000
_diffrn_reflns_point_group_measured_fraction_max 0.995
_diffrn_reflns_theta_full 25.242
_diffrn_reflns_theta_max 27.265
_diffrn_reflns_theta_min 1.929
_exptl_absorpt_coefficient_mu 1.648
_exptl_absorpt_correction_T_max 0.9389
_exptl_absorpt_correction_T_min 0.6728
_exptl_absorpt_correction_type numerical
_exptl_absorpt_process_details 'SADABS (Sheldrick, 2004)'
_exptl_crystal_colour colourless
_exptl_crystal_density_diffrn 1.717
_exptl_crystal_description prism
_exptl_crystal_F_000 548
_exptl_crystal_size_max 0.457
_exptl_crystal_size_mid 0.191
_exptl_crystal_size_min 0.078
_refine_diff_density_max 0.734
_refine_diff_density_min -0.383
_refine_diff_density_rms 0.060
_refine_ls_extinction_method none
_refine_ls_goodness_of_fit_ref 1.080
_refine_ls_hydrogen_treatment constr
_refine_ls_matrix_type full
_refine_ls_number_parameters 273
_refine_ls_number_reflns 4763
_refine_ls_number_restraints 0
_refine_ls_restrained_S_all 1.080
_refine_ls_R_factor_all 0.0189
_refine_ls_R_factor_gt 0.0178
_refine_ls_shift/su_max 0.002
_refine_ls_shift/su_mean 0.000
_refine_ls_structure_factor_coef Fsqd
_refine_ls_weighting_details 'w=1/[\s^2^(Fo^2^)+(0.0222P)^2^+0.5606P] where P=(Fo^2^+2Fc^2^)/3'
_refine_ls_weighting_scheme calc
_refine_ls_wR_factor_gt 0.0441
_refine_ls_wR_factor_ref 0.0447
_reflns_Friedel_coverage 0.000
_reflns_number_gt 4576
_reflns_number_total 4763
_reflns_threshold_expression 'I > 2\s(I)'
_cod_data_source_file jo7b01619_si_002.cif
_cod_data_source_block mo_RJH027_0m_a_salt_2d
_cod_depositor_comments 'Adding full bibliography for 4032829--4032833.cif.'
_cod_original_cell_volume 1068.11(9)
_cod_database_code 4032832
_shelx_space_group_comment
;
The symmetry employed for this shelxl refinement is uniquely defined
by the following loop, which should always be used as a source of
symmetry information in preference to the above space-group names.
They are only intended as comments.
;
_shelx_estimated_absorpt_t_min 0.520
_shelx_estimated_absorpt_t_max 0.882
_shelxl_version_number 2014/5

loop_
_space_group_symop_operation_xyz
'x, y, z'
'-x, -y, -z'

loop_
_atom_site_label
_atom_site_type_symbol
_atom_site_fract_x
_atom_site_fract_y
_atom_site_fract_z
_atom_site_U_iso_or_equiv
_atom_site_adp_type
_atom_site_occupancy
_atom_site_site_symmetry_order
_atom_site_calc_flag
_atom_site_refinement_flags_posn
_atom_site_refinement_flags_adp
I1 I 0.66534(2) 0.26537(2) 0.51873(2) 0.01881(4) Uani 1 1 d . .
O1 O 0.50581(14) 0.31589(14) 0.32475(12) 0.0245(3) Uani 1 1 d . .
H1 H 0.5230 0.4019 0.3455 0.029 Uiso 1 1 calc . U
C1 C 0.79836(19) 0.29545(17) 0.41593(15) 0.0187(3) Uani 1 1 d . .
C2 C 0.9570(2) 0.31353(18) 0.47872(16) 0.0217(3) Uani 1 1 d . .
H2 H 0.9986 0.3102 0.5609 0.026 Uiso 1 1 calc R U
C3 C 1.0491(2) 0.33588(18) 0.41897(16) 0.0232(3) Uani 1 1 d . .
H3 H 1.1561 0.3483 0.4602 0.028 Uiso 1 1 calc R U
C4 C 0.9877(2) 0.34081(17) 0.29624(16) 0.0213(3) Uani 1 1 d . .
C5 C 1.0826(2) 0.36269(19) 0.23283(17) 0.0260(4) Uani 1 1 d . .
H5 H 1.1883 0.3716 0.2723 0.031 Uiso 1 1 calc R U
C6 C 1.0239(2) 0.37104(19) 0.11597(18) 0.0284(4) Uani 1 1 d . .
H6 H 1.0886 0.3851 0.0746 0.034 Uiso 1 1 calc R U
C7 C 0.8678(2) 0.35889(19) 0.05666(17) 0.0273(4) Uani 1 1 d . .
H7 H 0.8283 0.3660 -0.0241 0.033 Uiso 1 1 calc R U
C8 C 0.7723(2) 0.33684(18) 0.11443(16) 0.0239(3) Uani 1 1 d . .
H8 H 0.6670 0.3283 0.0729 0.029 Uiso 1 1 calc R U
C9 C 0.82859(19) 0.32654(17) 0.23580(15) 0.0194(3) Uani 1 1 d . .
C10 C 0.73076(19) 0.30179(17) 0.29848(15) 0.0185(3) Uani 1 1 d . .
C11 C 0.55909(19) 0.28089(19) 0.23268(16) 0.0220(3) Uani 1 1 d . .
H11 H 0.5551 0.3475 0.1864 0.026 Uiso 1 1 calc R U
C12 C 0.4471(2) 0.1282(2) 0.13546(17) 0.0291(4) Uani 1 1 d . .
H12 H 0.4853 0.1109 0.0708 0.035 Uiso 1 1 calc R U
C13 C 0.4460(2) 0.0135(2) 0.19126(19) 0.0359(4) Uani 1 1 d . .
H13A H 0.3761 -0.0802 0.1235 0.054 Uiso 1 1 calc R U
H13B H 0.4069 0.0261 0.2540 0.054 Uiso 1 1 calc R U
H13C H 0.5543 0.0210 0.2322 0.054 Uiso 1 1 calc R U
C14 C 0.2782(2) 0.1160(3) 0.0665(2) 0.0421(5) Uani 1 1 d . .
H14A H 0.2096 0.0215 -0.0004 0.063 Uiso 1 1 calc R U
H14B H 0.2810 0.1885 0.0289 0.063 Uiso 1 1 calc R U
H14C H 0.2360 0.1301 0.1270 0.063 Uiso 1 1 calc R U
C15 C 0.78580(19) 0.16515(18) 0.62003(16) 0.0204(3) Uani 1 1 d . .
C16 C 0.9035(2) 0.2384(2) 0.74456(16) 0.0254(4) Uani 1 1 d . .
H16 H 0.9335 0.3361 0.7865 0.030 Uiso 1 1 calc R U
C17 C 0.9764(2) 0.1644(2) 0.80635(17) 0.0305(4) Uani 1 1 d . .
H17 H 1.0579 0.2122 0.8916 0.037 Uiso 1 1 calc R U
C18 C 0.9313(2) 0.0223(2) 0.74487(19) 0.0328(4) Uani 1 1 d . .
H18 H 0.9822 -0.0270 0.7880 0.039 Uiso 1 1 calc R U
C19 C 0.8118(3) -0.0494(2) 0.6201(2) 0.0344(4) Uani 1 1 d . .
H19 H 0.7810 -0.1474 0.5785 0.041 Uiso 1 1 calc R U
C20 C 0.7377(2) 0.02224(19) 0.55657(18) 0.0278(4) Uani 1 1 d . .
H20 H 0.6558 -0.0256 0.4714 0.033 Uiso 1 1 calc R U
C21 C 0.6609(2) 0.7109(2) 0.23424(18) 0.0298(4) Uani 1 1 d . .
S1 S 0.48836(5) 0.62673(5) 0.25665(4) 0.02262(9) Uani 1 1 d . .
F1 F 0.77408(15) 0.82444(14) 0.33639(13) 0.0459(3) Uani 1 1 d . .
F2 F 0.72408(15) 0.62078(14) 0.21305(13) 0.0434(3) Uani 1 1 d . .
F3 F 0.62122(16) 0.75212(16) 0.13670(13) 0.0488(3) Uani 1 1 d . .
O2 O 0.55495(16) 0.59151(14) 0.36699(12) 0.0290(3) Uani 1 1 d . .
O3 O 0.43595(16) 0.73702(15) 0.28101(13) 0.0306(3) Uani 1 1 d . .
O4 O 0.38310(15) 0.50647(15) 0.14029(13) 0.0324(3) Uani 1 1 d . .

loop_
_atom_site_aniso_label
_atom_site_aniso_U_11
_atom_site_aniso_U_22
_atom_site_aniso_U_33
_atom_site_aniso_U_23
_atom_site_aniso_U_13
_atom_site_aniso_U_12
I1 0.01921(6) 0.02085(6) 0.01907(6) 0.00932(4) 0.00914(4) 0.01021(4)
O1 0.0247(6) 0.0334(7) 0.0290(6) 0.0197(5) 0.0168(5) 0.0181(5)
C1 0.0188(7) 0.0183(7) 0.0204(8) 0.0069(6) 0.0100(6) 0.0087(6)
C2 0.0206(8) 0.0224(8) 0.0205(8) 0.0085(7) 0.0063(6) 0.0108(6)
C3 0.0170(8) 0.0227(8) 0.0269(9) 0.0068(7) 0.0074(6) 0.0099(6)
C4 0.0212(8) 0.0169(8) 0.0218(8) 0.0029(6) 0.0089(6) 0.0075(6)
C5 0.0203(8) 0.0241(9) 0.0303(9) 0.0041(7) 0.0134(7) 0.0077(7)
C6 0.0280(9) 0.0256(9) 0.0281(9) 0.0032(7) 0.0179(8) 0.0061(7)
C7 0.0298(9) 0.0258(9) 0.0213(8) 0.0062(7) 0.0128(7) 0.0066(7)
C8 0.0219(8) 0.0233(8) 0.0218(8) 0.0064(7) 0.0091(7) 0.0068(7)
C9 0.0192(8) 0.0165(7) 0.0191(8) 0.0040(6) 0.0082(6) 0.0062(6)
C10 0.0188(7) 0.0169(7) 0.0189(8) 0.0061(6) 0.0076(6) 0.0082(6)
C11 0.0186(8) 0.0292(9) 0.0224(8) 0.0143(7) 0.0097(6) 0.0119(7)
C12 0.0198(8) 0.0335(10) 0.0237(9) 0.0105(8) 0.0049(7) 0.0055(7)
C13 0.0333(10) 0.0274(10) 0.0297(10) 0.0065(8) 0.0065(8) 0.0047(8)
C14 0.0208(9) 0.0561(14) 0.0379(11) 0.0260(10) 0.0046(8) 0.0079(9)
C15 0.0212(8) 0.0242(8) 0.0210(8) 0.0120(7) 0.0108(6) 0.0123(6)
C16 0.0277(9) 0.0290(9) 0.0208(8) 0.0077(7) 0.0110(7) 0.0153(7)
C17 0.0295(9) 0.0456(11) 0.0223(9) 0.0148(8) 0.0115(7) 0.0221(9)
C18 0.0364(10) 0.0442(11) 0.0375(11) 0.0268(9) 0.0214(9) 0.0277(9)
C19 0.0415(11) 0.0268(10) 0.0405(11) 0.0157(9) 0.0186(9) 0.0195(8)
C20 0.0294(9) 0.0240(9) 0.0259(9) 0.0088(7) 0.0095(7) 0.0108(7)
C21 0.0294(9) 0.0374(10) 0.0315(10) 0.0168(8) 0.0187(8) 0.0168(8)
S1 0.0219(2) 0.0310(2) 0.0247(2) 0.01549(18) 0.01406(17) 0.01557(17)
F1 0.0335(7) 0.0440(7) 0.0476(8) 0.0075(6) 0.0220(6) 0.0039(5)
F2 0.0344(6) 0.0482(7) 0.0630(8) 0.0204(6) 0.0326(6) 0.0242(6)
F3 0.0495(8) 0.0748(10) 0.0509(8) 0.0452(8) 0.0355(7) 0.0318(7)
O2 0.0333(7) 0.0370(7) 0.0277(7) 0.0191(6) 0.0161(6) 0.0211(6)
O3 0.0362(7) 0.0391(8) 0.0378(7) 0.0242(6) 0.0248(6) 0.0258(6)
O4 0.0247(6) 0.0407(8) 0.0290(7) 0.0109(6) 0.0118(5) 0.0131(6)

loop_
_atom_type_symbol
_atom_type_description
_atom_type_scat_dispersion_real
_atom_type_scat_dispersion_imag
_atom_type_scat_source
C C 0.0033 0.0016 'International Tables Vol C Tables 4.2.6.8 and 6.1.1.4'
H H 0.0000 0.0000 'International Tables Vol C Tables 4.2.6.8 and 6.1.1.4'
O O 0.0106 0.0060 'International Tables Vol C Tables 4.2.6.8 and 6.1.1.4'
F F 0.0171 0.0103 'International Tables Vol C Tables 4.2.6.8 and 6.1.1.4'
S S 0.1246 0.1234 'International Tables Vol C Tables 4.2.6.8 and 6.1.1.4'
I I -0.4742 1.8119 'International Tables Vol C Tables 4.2.6.8 and 6.1.1.4'

loop_
_geom_angle_atom_site_label_1
_geom_angle_atom_site_label_2
_geom_angle_atom_site_label_3
_geom_angle
C15 I1 C1 95.20(6)
C11 O1 H1 109.5
C10 C1 C2 124.11(15)
C10 C1 I1 120.05(12)
C2 C1 I1 115.80(12)
C3 C2 C1 118.62(15)
C3 C2 H2 120.7
C1 C2 H2 120.7
C2 C3 C4 121.02(15)
C2 C3 H3 119.5
C4 C3 H3 119.5
C3 C4 C5 121.34(16)
C3 C4 C9 119.56(15)
C5 C4 C9 119.08(16)
C6 C5 C4 120.97(16)
C6 C5 H5 119.5
C4 C5 H5 119.5
C5 C6 C7 120.19(16)
C5 C6 H6 119.9
C7 C6 H6 119.9
C8 C7 C6 120.57(17)
C8 C7 H7 119.7
C6 C7 H7 119.7
C7 C8 C9 120.96(16)
C7 C8 H8 119.5
C9 C8 H8 119.5
C8 C9 C4 118.21(15)
C8 C9 C10 122.38(15)
C4 C9 C10 119.41(15)
C1 C10 C9 117.25(14)
C1 C10 C11 122.97(15)
C9 C10 C11 119.78(14)
O1 C11 C10 110.04(13)
O1 C11 C12 110.31(14)
C10 C11 C12 112.05(14)
O1 C11 H11 108.1
C10 C11 H11 108.1
C12 C11 H11 108.1
C13 C12 C14 110.73(16)
C13 C12 C11 114.24(15)
C14 C12 C11 109.70(17)
C13 C12 H12 107.3
C14 C12 H12 107.3
C11 C12 H12 107.3
C12 C13 H13A 109.5
C12 C13 H13B 109.5
H13A C13 H13B 109.5
C12 C13 H13C 109.5
H13A C13 H13C 109.5
H13B C13 H13C 109.5
C12 C14 H14A 109.5
C12 C14 H14B 109.5
H14A C14 H14B 109.5
C12 C14 H14C 109.5
H14A C14 H14C 109.5
H14B C14 H14C 109.5
C20 C15 C16 122.51(16)
C20 C15 I1 116.29(12)
C16 C15 I1 121.18(13)
C15 C16 C17 117.96(17)
C15 C16 H16 121.0
C17 C16 H16 121.0
C18 C17 C16 120.59(17)
C18 C17 H17 119.7
C16 C17 H17 119.7
C17 C18 C19 120.42(17)
C17 C18 H18 119.8
C19 C18 H18 119.8
C20 C19 C18 120.02(18)
C20 C19 H19 120.0
C18 C19 H19 120.0
C15 C20 C19 118.50(17)
C15 C20 H20 120.7
C19 C20 H20 120.7
F3 C21 F1 107.89(17)
F3 C21 F2 108.40(16)
F1 C21 F2 107.33(16)
F3 C21 S1 111.19(13)
F1 C21 S1 111.49(13)
F2 C21 S1 110.39(13)
O4 S1 O3 116.31(8)
O4 S1 O2 114.65(8)
O3 S1 O2 113.18(8)
O4 S1 C21 103.45(9)
O3 S1 C21 103.89(8)
O2 S1 C21 103.18(8)

loop_
_geom_bond_atom_site_label_1
_geom_bond_atom_site_label_2
_geom_bond_distance
I1 C15 2.1003(16)
I1 C1 2.1341(16)
O1 C11 1.435(2)
O1 H1 0.8400
C1 C10 1.373(2)
C1 C2 1.412(2)
C2 C3 1.363(2)
C2 H2 0.9500
C3 C4 1.418(2)
C3 H3 0.9500
C4 C5 1.421(2)
C4 C9 1.428(2)
C5 C6 1.367(3)
C5 H5 0.9500
C6 C7 1.407(3)
C6 H6 0.9500
C7 C8 1.371(2)
C7 H7 0.9500
C8 C9 1.424(2)
C8 H8 0.9500
C9 C10 1.441(2)
C10 C11 1.521(2)
C11 C12 1.542(2)
C11 H11 1.0000
C12 C13 1.523(3)
C12 C14 1.534(3)
C12 H12 1.0000
C13 H13A 0.9800
C13 H13B 0.9800
C13 H13C 0.9800
C14 H14A 0.9800
C14 H14B 0.9800
C14 H14C 0.9800
C15 C20 1.385(2)
C15 C16 1.386(2)
C16 C17 1.393(3)
C16 H16 0.9500
C17 C18 1.379(3)
C17 H17 0.9500
C18 C19 1.391(3)
C18 H18 0.9500
C19 C20 1.387(3)
C19 H19 0.9500
C20 H20 0.9500
C21 F3 1.328(2)
C21 F1 1.331(2)
C21 F2 1.332(2)
C21 S1 1.8252(19)
S1 O4 1.4341(14)
S1 O3 1.4456(13)
S1 O2 1.4569(13)

loop_
_geom_hbond_atom_site_label_D
_geom_hbond_atom_site_label_H
_geom_hbond_atom_site_label_A
_geom_hbond_distance_DH
_geom_hbond_distance_HA
_geom_hbond_distance_DA
_geom_hbond_angle_DHA
_geom_hbond_site_symmetry_A
O1 H1 S1 0.84 2.90 3.6299(13) 146.0 .
O1 H1 O2 0.84 1.89 2.7240(18) 171.5 .
C20 H20 O3 0.95 2.63 3.487(2) 150.1 1_545

loop_
_geom_torsion_atom_site_label_1
_geom_torsion_atom_site_label_2
_geom_torsion_atom_site_label_3
_geom_torsion_atom_site_label_4
_geom_torsion
C10 C1 C2 C3 -1.4(3)
I1 C1 C2 C3 -178.78(12)
C1 C2 C3 C4 -0.1(2)
C2 C3 C4 C5 -179.38(16)
C2 C3 C4 C9 2.0(2)
C3 C4 C5 C6 -178.26(16)
C9 C4 C5 C6 0.4(3)
C4 C5 C6 C7 0.4(3)
C5 C6 C7 C8 -0.8(3)
C6 C7 C8 C9 0.4(3)
C7 C8 C9 C4 0.4(2)
C7 C8 C9 C10 -179.27(16)
C3 C4 C9 C8 177.87(15)
C5 C4 C9 C8 -0.8(2)
C3 C4 C9 C10 -2.4(2)
C5 C4 C9 C10 178.89(15)
C2 C1 C10 C9 0.9(2)
I1 C1 C10 C9 178.18(11)
C2 C1 C10 C11 179.57(15)
I1 C1 C10 C11 -3.2(2)
C8 C9 C10 C1 -179.28(15)
C4 C9 C10 C1 1.0(2)
C8 C9 C10 C11 2.0(2)
C4 C9 C10 C11 -177.69(14)
C1 C10 C11 O1 25.0(2)
C9 C10 C11 O1 -156.39(14)
C1 C10 C11 C12 -98.15(19)
C9 C10 C11 C12 80.49(19)
O1 C11 C12 C13 -64.5(2)
C10 C11 C12 C13 58.5(2)
O1 C11 C12 C14 60.50(19)
C10 C11 C12 C14 -176.54(15)
C20 C15 C16 C17 0.9(3)
I1 C15 C16 C17 178.99(13)
C15 C16 C17 C18 -0.4(3)
C16 C17 C18 C19 -0.2(3)
C17 C18 C19 C20 0.3(3)
C16 C15 C20 C19 -0.7(3)
I1 C15 C20 C19 -178.94(15)
C18 C19 C20 C15 0.1(3)
F3 C21 S1 O4 61.10(16)
F1 C21 S1 O4 -178.46(13)
F2 C21 S1 O4 -59.26(15)
F3 C21 S1 O3 -60.82(16)
F1 C21 S1 O3 59.63(15)
F2 C21 S1 O3 178.82(13)
F3 C21 S1 O2 -179.13(14)
F1 C21 S1 O2 -58.69(15)
F2 C21 S1 O2 60.51(15)
